data_2221277
loop_
_publ_author_name
'Zhang, Dehua'
'Zhang, Xiaoyan'
'Guo, Lijuan'

_publ_section_title
;(<i>Z</i>)-Ethyl
 3-[bis(4-chloro-3-ethyl-1-methyl-1<i>H</i>-pyrazol-5-ylcarbonyl)amino]-3-(4-chlorophenyl)-2-cyanopropanoate
;
_journal_coeditor_code BQ2113
_journal_issue 4
_journal_name_full 'Acta Crystallographica Section E'
_journal_page_first o887
_journal_paper_doi 10.1107/S1600536809008988
_journal_volume 65
_journal_year 2009
_chemical_formula_iupac 'C26 H25 Cl3 N6 O4'
_chemical_formula_moiety 'C26 H25 Cl3 N6 O4'
_chemical_formula_sum 'C26 H25 Cl3 N6 O4'
_chemical_formula_weight 591.87
_chemical_name_systematic
;
(<i>Z</i>)-Ethyl 3-[bis(4-chloro-3-ethyl-1-methyl-1<i>H</i>-pyrazol-5-
ylcarbonyl)amino]-3-(4-chlorophenyl)-2-cyanopropanoate
;
_space_group_IT_number 14
_symmetry_cell_setting monoclinic
_symmetry_space_group_name_Hall '-P 2ybc'
_symmetry_space_group_name_H-M 'P 1 21/c 1'
_atom_sites_solution_hydrogens geom
_atom_sites_solution_primary direct
_atom_sites_solution_secondary difmap
_audit_creation_method SHELXL-97
_cell_angle_alpha 90.00
_cell_angle_beta 107.671(2)
_cell_angle_gamma 90.00
_cell_formula_units_Z 4
_cell_length_a 10.7277(3)
_cell_length_b 16.1476(5)
_cell_length_c 17.3109(5)
_cell_measurement_reflns_used 2499
_cell_measurement_temperature 298(2)
_cell_measurement_theta_max 20.19
_cell_measurement_theta_min 2.36
_cell_volume 2857.22(15)
_computing_cell_refinement 'SAINT (Bruker, 1997)'
_computing_data_collection 'SMART (Bruker, 1997)'
_computing_data_reduction 'SAINT (Bruker, 1999)'
_computing_molecular_graphics 'SHELXTL (Sheldrick, 2008)'
_computing_publication_material 'SHELXTL (Sheldrick, 2008)'
_computing_structure_refinement 'SHELXL97 (Sheldrick, 2008)'
_computing_structure_solution 'SHELXS97 (Sheldrick, 2008)'
_diffrn_ambient_temperature 298(2)
_diffrn_measured_fraction_theta_full 0.996
_diffrn_measured_fraction_theta_max 0.996
_diffrn_measurement_device_type 'Bruker SMART CCD area-detector'
_diffrn_measurement_method '\f and \w'
_diffrn_radiation_monochromator graphite
_diffrn_radiation_source 'fine-focus sealed tube'
_diffrn_radiation_type MoK\a
_diffrn_radiation_wavelength 0.71073
_diffrn_reflns_av_R_equivalents 0.0453
_diffrn_reflns_av_sigmaI/netI 0.0524
_diffrn_reflns_limit_h_max 13
_diffrn_reflns_limit_h_min -13
_diffrn_reflns_limit_k_max 19
_diffrn_reflns_limit_k_min -14
_diffrn_reflns_limit_l_max 21
_diffrn_reflns_limit_l_min -19
_diffrn_reflns_number 18010
_diffrn_reflns_theta_full 26.00
_diffrn_reflns_theta_max 26.00
_diffrn_reflns_theta_min 1.76
_exptl_absorpt_coefficient_mu 0.363
_exptl_absorpt_correction_type none
_exptl_crystal_colour colorless
_exptl_crystal_density_diffrn 1.376
_exptl_crystal_density_method 'not measured'
_exptl_crystal_description block
_exptl_crystal_F_000 1224
_exptl_crystal_size_max 0.20
_exptl_crystal_size_mid 0.10
_exptl_crystal_size_min 0.10
_refine_diff_density_max 0.333
_refine_diff_density_min -0.208
_refine_ls_extinction_method none
_refine_ls_goodness_of_fit_ref 1.021
_refine_ls_hydrogen_treatment constr
_refine_ls_matrix_type full
_refine_ls_number_parameters 397
_refine_ls_number_reflns 5600
_refine_ls_number_restraints 12
_refine_ls_restrained_S_all 1.046
_refine_ls_R_factor_all 0.1050
_refine_ls_R_factor_gt 0.0646
_refine_ls_shift/su_max 0.000
_refine_ls_shift/su_mean 0.000
_refine_ls_structure_factor_coef Fsqd
_refine_ls_weighting_details 'calc w=1/[\s^2^(Fo^2^)+(0.0809P)^2^+0.6207P] where P=(Fo^2^+2Fc^2^)/3'
_refine_ls_weighting_scheme calc
_refine_ls_wR_factor_gt 0.1519
_refine_ls_wR_factor_ref 0.1700
_reflns_number_gt 3595
_reflns_number_total 5600
_reflns_threshold_expression I>2\s(I)
_cod_data_source_file bq2113.cif
_cod_data_source_block I
_cod_depositor_comments
;
The following automatic conversions were performed:
'_symmetry_cell_setting' value 'Monoclinic' changed to 'monoclinic'
according to '/home/saulius/struct/CIF-dictionaries/cif_core.dic'
dictionary named 'cif_core.dic' version 2.4.1 from 2010-06-29.

Automatic conversion script
Id: cif_fix_enum 1527 2010-12-29 10:47:43Z saulius 

The following automatic conversions were performed:

'_symmetry_cell_setting' value 'Monoclinic' changed to 'monoclinic'
according to /home/saulius/struct/CIF-dictionaries/cif_core.dic
dictionary named 'cif_core.dic' version 2.4.1 from 2010-06-29.

Automatic conversion script
Id: cif_fix_values 1715 2011-07-08 13:25:40Z adriana 
;
_cod_original_cell_volume 2857.21(14)
_cod_original_sg_symbol_H-M 'P 21/c'
_cod_database_code 2221277
_cod_database_fobs_code 2221277

loop_
_symmetry_equiv_pos_as_xyz
'x, y, z'
'-x, y+1/2, -z+1/2'
'-x, -y, -z'
'x, -y-1/2, z-1/2'

loop_
_atom_site_type_symbol
_atom_site_label
_atom_site_fract_x
_atom_site_fract_y
_atom_site_fract_z
_atom_site_U_iso_or_equiv
_atom_site_adp_type
_atom_site_calc_flag
_atom_site_refinement_flags
_atom_site_occupancy
_atom_site_disorder_assembly
_atom_site_disorder_group
C C1 0.5605(5) 1.1026(3) 0.0809(3) 0.1016(16) Uani d . 1 . .
H H1A 0.4925 1.0742 0.0957 0.152 Uiso calc R 1 . .
H H1B 0.5308 1.1155 0.0241 0.152 Uiso calc R 1 . .
H H1C 0.5823 1.1529 0.1116 0.152 Uiso calc R 1 . .
C C2 0.6797(4) 1.0481(3) 0.0986(2) 0.0819(12) Uani d . 1 . .
H H2A 0.6586 0.9991 0.0647 0.098 Uiso calc R 1 . .
H H2B 0.7485 1.0777 0.0846 0.098 Uiso calc R 1 . .
C C3 0.7296(4) 1.0218(2) 0.1857(2) 0.0600(9) Uani d . 1 . .
C C4 0.7612(3) 0.9620(2) 0.30584(19) 0.0464(8) Uani d . 1 . .
C C5 0.6770(3) 0.9653(2) 0.22757(19) 0.0493(8) Uani d . 1 . .
C C6 0.9700(4) 1.0424(3) 0.3756(3) 0.0843(13) Uani d . 1 . .
H H6A 0.9397 1.0573 0.4205 0.126 Uiso calc R 1 . .
H H6B 1.0117 1.0893 0.3598 0.126 Uiso calc R 1 . .
H H6C 1.0316 0.9977 0.3913 0.126 Uiso calc R 1 . .
C C7 0.7665(3) 0.91302(19) 0.37875(18) 0.0446(7) Uani d . 1 . .
C C8 0.5482(3) 0.96134(19) 0.37330(17) 0.0416(7) Uani d . 1 . .
C C9 0.6001(3) 1.0460(2) 0.39174(18) 0.0434(7) Uani d . 1 . .
C C10 0.6964(3) 1.0615(2) 0.46510(19) 0.0518(8) Uani d . 1 . .
H H10 0.7256 1.0188 0.5023 0.062 Uiso calc R 1 . .
C C11 0.7483(4) 1.1396(3) 0.4827(2) 0.0675(10) Uani d . 1 . .
H H11 0.8112 1.1505 0.5320 0.081 Uiso calc R 1 . .
C C12 0.7058(4) 1.2011(2) 0.4263(3) 0.0680(11) Uani d . 1 . .
C C13 0.6112(4) 1.1884(2) 0.3540(2) 0.0641(10) Uani d . 1 . .
H H13 0.5830 1.2315 0.3173 0.077 Uiso calc R 1 . .
C C14 0.5585(3) 1.1101(2) 0.3366(2) 0.0508(8) Uani d . 1 . .
H H14 0.4946 1.1003 0.2875 0.061 Uiso calc R 1 . .
C C15 0.4182(3) 0.9445(2) 0.34745(18) 0.0452(7) Uani d . 1 . .
C C16 0.3269(3) 1.0107(2) 0.3428(2) 0.0504(8) Uani d . 1 . .
C C17 0.3619(3) 0.8606(3) 0.3228(2) 0.0543(9) Uani d . 1 A .
C C20 0.6330(3) 0.8337(2) 0.44703(19) 0.0479(8) Uani d . 1 . .
C C21 0.7060(3) 0.7572(2) 0.44792(19) 0.0491(8) Uani d . 1 B .
C C22 0.7445(4) 0.7138(2) 0.3903(2) 0.0604(9) Uani d . 1 B .
C C23 0.8073(5) 0.6430(3) 0.4273(3) 0.0923(14) Uani d D 1 . .
C C18 0.1713(16) 0.7798(7) 0.2921(11) 0.077(5) Uani d PD 0.51 A 1
H H18A 0.2076 0.7451 0.2585 0.093 Uiso calc PR 0.51 A 1
H H18B 0.1817 0.7522 0.3435 0.093 Uiso calc PR 0.51 A 1
C C19 0.0337(14) 0.7994(15) 0.2510(13) 0.159(9) Uani d PD 0.51 A 1
H H19A -0.0021 0.8289 0.2876 0.238 Uiso calc PR 0.51 A 1
H H19B -0.0145 0.7491 0.2343 0.238 Uiso calc PR 0.51 A 1
H H19C 0.0275 0.8332 0.2044 0.238 Uiso calc PR 0.51 A 1
C C24 0.8921(8) 0.5836(4) 0.3948(5) 0.089(2) Uani d PD 0.71 B 1
H H24A 0.8987 0.6030 0.3431 0.107 Uiso calc PR 0.71 B 1
H H24B 0.9794 0.5793 0.4327 0.107 Uiso calc PR 0.71 B 1
C C25 0.8247(9) 0.5025(4) 0.3851(6) 0.127(3) Uani d PD 0.71 B 1
H H25A 0.8184 0.4845 0.4366 0.191 Uiso calc PR 0.71 B 1
H H25B 0.8735 0.4626 0.3650 0.191 Uiso calc PR 0.71 B 1
H H25C 0.7385 0.5079 0.3474 0.191 Uiso calc PR 0.71 B 1
C C26 0.7327(5) 0.7275(3) 0.5962(2) 0.0921(14) Uani d . 1 B .
H H26A 0.6420 0.7356 0.5914 0.138 Uiso calc R 1 . .
H H26B 0.7811 0.7764 0.6186 0.138 Uiso calc R 1 . .
H H26C 0.7660 0.6812 0.6312 0.138 Uiso calc R 1 . .
Cl Cl1 0.53576(9) 0.91015(6) 0.18601(5) 0.0620(3) Uani d . 1 . .
Cl Cl2 0.77506(16) 1.29995(8) 0.44793(10) 0.1232(6) Uani d . 1 . .
Cl Cl3 0.71509(10) 0.73843(6) 0.29021(5) 0.0700(3) Uani d . 1 . .
N N1 0.8404(3) 1.0541(2) 0.23522(19) 0.0693(9) Uani d . 1 . .
N N2 0.8587(3) 1.01616(19) 0.30722(17) 0.0596(8) Uani d . 1 . .
N N3 0.6432(2) 0.89762(15) 0.39096(14) 0.0414(6) Uani d . 1 . .
N N4 0.2531(3) 1.0622(2) 0.3401(2) 0.0723(9) Uani d . 1 . .
N N5 0.8081(4) 0.6418(2) 0.5053(2) 0.0992(13) Uani d . 1 B .
N N6 0.7463(3) 0.71124(19) 0.51636(17) 0.0667(8) Uani d . 1 . .
O O1 0.8667(2) 0.88843(15) 0.42578(14) 0.0596(6) Uani d . 1 . .
O O2 0.4232(2) 0.79961(16) 0.31937(17) 0.0697(7) Uani d . 1 . .
O O3 0.2329(2) 0.86236(17) 0.30416(18) 0.0849(9) Uani d D 1 . .
O O4 0.5658(2) 0.84529(16) 0.48997(14) 0.0683(7) Uani d . 1 . .
C C19' 0.0535(17) 0.7807(15) 0.2940(10) 0.123(8) Uani d PD 0.49 A 2
H H19D 0.0884 0.7667 0.3504 0.184 Uiso calc PR 0.49 A 2
H H19E -0.0025 0.7369 0.2658 0.184 Uiso calc PR 0.49 A 2
H H19F 0.0041 0.8311 0.2885 0.184 Uiso calc PR 0.49 A 2
C C18' 0.160(2) 0.7920(11) 0.2596(11) 0.099(7) Uani d PD 0.49 A 2
H H18C 0.1275 0.8040 0.2020 0.119 Uiso calc PR 0.49 A 2
H H18D 0.2153 0.7430 0.2675 0.119 Uiso calc PR 0.49 A 2
C C24' 0.8165(13) 0.5613(7) 0.3901(10) 0.064(4) Uani d PD 0.29 B 2
H H24C 0.7551 0.5582 0.3359 0.077 Uiso calc PR 0.29 B 2
H H24D 0.7973 0.5170 0.4226 0.077 Uiso calc PR 0.29 B 2
C C25' 0.9573(15) 0.5544(12) 0.3871(14) 0.114(8) Uani d PD 0.29 B 2
H H25D 0.9900 0.6086 0.3813 0.171 Uiso calc PR 0.29 B 2
H H25E 0.9590 0.5206 0.3418 0.171 Uiso calc PR 0.29 B 2
H H25F 1.0110 0.5296 0.4364 0.171 Uiso calc PR 0.29 B 2

loop_
_atom_site_aniso_label
_atom_site_aniso_U_11
_atom_site_aniso_U_22
_atom_site_aniso_U_33
_atom_site_aniso_U_12
_atom_site_aniso_U_13
_atom_site_aniso_U_23
C1 0.120(4) 0.103(4) 0.069(3) 0.023(3) 0.010(3) 0.017(3)
C2 0.106(3) 0.090(3) 0.058(2) 0.009(3) 0.037(2) 0.017(2)
C3 0.068(2) 0.067(2) 0.053(2) 0.007(2) 0.0323(19) 0.0092(18)
C4 0.0394(17) 0.057(2) 0.0489(18) 0.0009(15) 0.0223(14) 0.0042(15)
C5 0.0530(19) 0.054(2) 0.0459(18) 0.0040(16) 0.0219(15) 0.0022(15)
C6 0.051(2) 0.114(4) 0.085(3) -0.023(2) 0.016(2) 0.016(3)
C7 0.0445(18) 0.0460(19) 0.0444(17) -0.0024(15) 0.0150(14) -0.0006(14)
C8 0.0415(17) 0.0505(19) 0.0354(15) 0.0011(14) 0.0156(13) 0.0014(13)
C9 0.0433(17) 0.0491(19) 0.0426(17) 0.0016(14) 0.0202(14) 0.0013(15)
C10 0.060(2) 0.055(2) 0.0413(17) 0.0009(17) 0.0167(15) 0.0000(16)
C11 0.072(2) 0.072(3) 0.058(2) -0.015(2) 0.0188(19) -0.016(2)
C12 0.081(3) 0.046(2) 0.087(3) -0.013(2) 0.041(2) -0.014(2)
C13 0.074(2) 0.052(2) 0.070(2) 0.0044(19) 0.027(2) 0.0065(19)
C14 0.0527(19) 0.052(2) 0.0491(19) 0.0011(16) 0.0172(15) 0.0026(16)
C15 0.0468(18) 0.0497(19) 0.0441(17) -0.0018(15) 0.0213(14) 0.0034(15)
C16 0.0428(18) 0.056(2) 0.056(2) -0.0021(17) 0.0206(15) 0.0040(17)
C17 0.049(2) 0.066(3) 0.0500(19) -0.0080(18) 0.0183(15) -0.0022(17)
C20 0.0542(19) 0.049(2) 0.0430(17) -0.0028(16) 0.0180(15) 0.0033(15)
C21 0.056(2) 0.047(2) 0.0459(18) -0.0028(16) 0.0180(15) 0.0041(15)
C22 0.074(2) 0.055(2) 0.052(2) 0.0086(18) 0.0182(18) 0.0001(17)
C23 0.140(4) 0.065(3) 0.074(3) 0.039(3) 0.034(3) 0.001(2)
C18 0.057(7) 0.081(8) 0.099(11) -0.032(6) 0.031(7) -0.017(7)
C19 0.083(10) 0.159(17) 0.20(2) -0.053(9) -0.012(13) -0.026(17)
C24 0.096(7) 0.066(5) 0.106(6) 0.006(5) 0.030(6) -0.002(4)
C25 0.169(9) 0.088(6) 0.144(8) -0.016(6) 0.076(6) -0.025(6)
C26 0.147(4) 0.079(3) 0.053(2) 0.015(3) 0.034(3) 0.016(2)
Cl1 0.0643(6) 0.0700(6) 0.0486(5) -0.0069(4) 0.0125(4) -0.0022(4)
Cl2 0.1617(14) 0.0646(8) 0.1425(13) -0.0441(8) 0.0452(10) -0.0271(8)
Cl3 0.0878(7) 0.0770(7) 0.0490(5) 0.0122(5) 0.0263(5) -0.0028(5)
N1 0.068(2) 0.085(2) 0.064(2) -0.0108(18) 0.0332(17) 0.0137(18)
N2 0.0485(16) 0.075(2) 0.0597(18) -0.0044(15) 0.0225(14) 0.0099(16)
N3 0.0416(14) 0.0435(15) 0.0420(13) -0.0004(12) 0.0172(11) 0.0034(12)
N4 0.0542(19) 0.074(2) 0.094(2) 0.0064(17) 0.0310(17) 0.0015(19)
N5 0.154(4) 0.066(2) 0.073(2) 0.041(2) 0.027(2) 0.0145(19)
N6 0.098(2) 0.0534(19) 0.0487(17) 0.0085(17) 0.0219(16) 0.0094(15)
O1 0.0428(13) 0.0702(16) 0.0600(14) 0.0027(11) 0.0069(11) 0.0128(12)
O2 0.0635(16) 0.0582(17) 0.0903(19) -0.0093(14) 0.0278(14) -0.0143(14)
O3 0.0497(15) 0.082(2) 0.120(2) -0.0187(14) 0.0214(15) -0.0215(18)
O4 0.0842(17) 0.0763(18) 0.0597(15) 0.0154(14) 0.0445(14) 0.0172(13)
C19' 0.134(18) 0.129(14) 0.128(14) -0.063(14) 0.072(12) -0.039(12)
C18' 0.074(10) 0.100(10) 0.122(15) -0.028(7) 0.027(10) -0.012(10)
C24' 0.067(10) 0.043(9) 0.081(10) -0.003(8) 0.020(9) -0.007(8)
C25' 0.097(15) 0.124(18) 0.142(17) 0.032(13) 0.068(13) -0.024(14)

loop_
_atom_type_symbol
_atom_type_description
_atom_type_scat_dispersion_real
_atom_type_scat_dispersion_imag
_atom_type_scat_source
C C 0.0033 0.0016 'International Tables Vol C Tables 4.2.6.8 and 6.1.1.4'
H H 0.0000 0.0000 'International Tables Vol C Tables 4.2.6.8 and 6.1.1.4'
N N 0.0061 0.0033 'International Tables Vol C Tables 4.2.6.8 and 6.1.1.4'
O O 0.0106 0.0060 'International Tables Vol C Tables 4.2.6.8 and 6.1.1.4'
Cl Cl 0.1484 0.1585 'International Tables Vol C Tables 4.2.6.8 and 6.1.1.4'

loop_
_geom_angle_atom_site_label_1
_geom_angle_atom_site_label_2
_geom_angle_atom_site_label_3
_geom_angle_site_symmetry_1
_geom_angle_site_symmetry_3
_geom_angle
_geom_angle_publ_flag
C2 C1 H1A . . 109.5 ?
C2 C1 H1B . . 109.5 ?
H1A C1 H1B . . 109.5 ?
C2 C1 H1C . . 109.5 ?
H1A C1 H1C . . 109.5 ?
H1B C1 H1C . . 109.5 ?
C3 C2 C1 . . 113.1(3) ?
C3 C2 H2A . . 109.0 ?
C1 C2 H2A . . 109.0 ?
C3 C2 H2B . . 109.0 ?
C1 C2 H2B . . 109.0 ?
H2A C2 H2B . . 107.8 ?
N1 C3 C5 . . 110.1(3) ?
N1 C3 C2 . . 120.5(3) ?
C5 C3 C2 . . 129.4(4) ?
N2 C4 C5 . . 105.2(3) ?
N2 C4 C7 . . 120.0(3) ?
C5 C4 C7 . . 134.7(3) ?
C4 C5 C3 . . 106.8(3) ?
C4 C5 Cl1 . . 128.4(3) ?
C3 C5 Cl1 . . 124.7(3) ?
N2 C6 H6A . . 109.5 ?
N2 C6 H6B . . 109.5 ?
H6A C6 H6B . . 109.5 ?
N2 C6 H6C . . 109.5 ?
H6A C6 H6C . . 109.5 ?
H6B C6 H6C . . 109.5 ?
O1 C7 N3 . . 121.5(3) ?
O1 C7 C4 . . 123.4(3) ?
N3 C7 C4 . . 115.1(3) ?
C15 C8 N3 . . 121.8(3) ?
C15 C8 C9 . . 122.7(3) ?
N3 C8 C9 . . 115.3(2) ?
C14 C9 C10 . . 119.2(3) ?
C14 C9 C8 . . 121.5(3) ?
C10 C9 C8 . . 119.3(3) ?
C11 C10 C9 . . 120.3(3) ?
C11 C10 H10 . . 119.9 ?
C9 C10 H10 . . 119.9 ?
C12 C11 C10 . . 118.8(3) ?
C12 C11 H11 . . 120.6 ?
C10 C11 H11 . . 120.6 ?
C13 C12 C11 . . 122.5(3) ?
C13 C12 Cl2 . . 118.8(3) ?
C11 C12 Cl2 . . 118.7(3) ?
C12 C13 C14 . . 118.6(4) ?
C12 C13 H13 . . 120.7 ?
C14 C13 H13 . . 120.7 ?
C13 C14 C9 . . 120.6(3) ?
C13 C14 H14 . . 119.7 ?
C9 C14 H14 . . 119.7 ?
C8 C15 C16 . . 119.0(3) ?
C8 C15 C17 . . 124.3(3) ?
C16 C15 C17 . . 116.7(3) ?
N4 C16 C15 . . 178.5(4) ?
O2 C17 O3 . . 123.8(3) ?
O2 C17 C15 . . 125.5(3) ?
O3 C17 C15 . . 110.7(3) ?
O4 C20 N3 . . 119.2(3) ?
O4 C20 C21 . . 123.3(3) ?
N3 C20 C21 . . 117.5(3) ?
N6 C21 C22 . . 105.6(3) ?
N6 C21 C20 . . 120.0(3) ?
C22 C21 C20 . . 134.3(3) ?
C21 C22 C23 . . 107.1(3) ?
C21 C22 Cl3 . . 127.6(3) ?
C10 C11 H11 . . 120.6 ?
C13 C12 C11 . . 122.5(3) ?
C13 C12 Cl2 . . 118.8(3) ?
C11 C12 Cl2 . . 118.7(3) ?
C12 C13 C14 . . 118.6(4) ?
C12 C13 H13 . . 120.7 ?
C14 C13 H13 . . 120.7 ?
C13 C14 C9 . . 120.6(3) ?
C13 C14 H14 . . 119.7 ?
C9 C14 H14 . . 119.7 ?
C8 C15 C16 . . 119.0(3) ?
C8 C15 C17 . . 124.3(3) ?
C16 C15 C17 . . 116.7(3) ?
N4 C16 C15 . . 178.5(4) ?
O2 C17 O3 . . 123.8(3) ?
O2 C17 C15 . . 125.5(3) ?
O3 C17 C15 . . 110.7(3) ?
O4 C20 N3 . . 119.2(3) ?
O4 C20 C21 . . 123.3(3) ?
N3 C20 C21 . . 117.5(3) ?
N6 C21 C22 . . 105.6(3) ?
N6 C21 C20 . . 120.0(3) ?
C22 C21 C20 . . 134.3(3) ?
C21 C22 C23 . . 107.1(3) ?
C21 C22 Cl3 . . 127.6(3) ?
C22 C21 C20 . . 134.3(3) ?
C21 C22 C23 . . 107.1(3) ?
C21 C22 Cl3 . . 127.6(3) ?
C23 C22 Cl3 . . 125.2(3) ?
N5 C23 C22 . . 109.3(3) ?
N5 C23 C24' . . 116.2(8) ?
C22 C23 C24' . . 128.4(8) ?
N5 C23 C24 . . 122.2(5) ?
C22 C23 C24 . . 127.2(5) ?
C19 C18 O3 . . 102.4(8) ?
C19 C18 H18A . . 111.3 ?
O3 C18 H18A . . 111.3 ?
C19 C18 H18B . . 111.3 ?
O3 C18 H18B . . 111.3 ?
H18A C18 H18B . . 109.2 ?
C25 C24 C23 . . 105.6(6) ?
C25 C24 H24A . . 110.6 ?
C23 C24 H24A . . 110.6 ?
C25 C24 H24B . . 110.6 ?
C23 C24 H24B . . 110.6 ?
H24A C24 H24B . . 108.7 ?
N6 C26 H26A . . 109.5 ?
N6 C26 H26B . . 109.5 ?
H26A C26 H26B . . 109.5 ?
N6 C26 H26C . . 109.5 ?
H26A C26 H26C . . 109.5 ?
H26B C26 H26C . . 109.5 ?
C3 N1 N2 . . 105.4(3) ?
N1 N2 C4 . . 112.4(3) ?
N1 N2 C6 . . 118.0(3) ?
C4 N2 C6 . . 129.4(3) ?
C8 N3 C7 . . 118.8(2) ?
C8 N3 C20 . . 117.9(2) ?
C7 N3 C20 . . 119.2(2) ?
N6 N5 C23 . . 106.1(3) ?
N5 N6 C21 . . 111.9(3) ?
N5 N6 C26 . . 118.7(3) ?
C21 N6 C26 . . 129.4(3) ?
C17 O3 C18' . . 117.5(10) ?
C17 O3 C18 . . 114.0(8) ?
C18' C19' H19D . . 109.5 ?
C18' C19' H19E . . 109.5 ?
H19D C19' H19E . . 109.5 ?
C18' C19' H19F . . 109.5 ?
H19D C19' H19F . . 109.5 ?
H19E C19' H19F . . 109.5 ?
C19' C18' O3 . . 103.9(9) ?
C19' C18' H18C . . 111.0 ?
O3 C18' H18C . . 111.0 ?
C19' C18' H18D . . 111.0 ?
O3 C18' H18D . . 111.0 ?
H18C C18' H18D . . 109.0 ?
C23 C24' C25' . . 106.0(8) ?
C23 C24' H24C . . 110.5 ?
C25' C24' H24C . . 110.5 ?
C23 C24' H24D . . 110.5 ?
C25' C24' H24D . . 110.5 ?
H24C C24' H24D . . 108.7 ?
C24' C25' H25D . . 109.5 ?
C24' C25' H25E . . 109.5 ?
H25D C25' H25E . . 109.5 ?
C24' C25' H25F . . 109.5 ?
H25D C25' H25F . . 109.5 ?
H25E C25' H25F . . 109.5 ?

loop_
_geom_bond_atom_site_label_1
_geom_bond_atom_site_label_2
_geom_bond_site_symmetry_2
_geom_bond_distance
_geom_bond_publ_flag
C1 C2 . 1.505(6) ?
C1 H1A . 0.9600 ?
C1 H1B . 0.9600 ?
C1 H1C . 0.9600 ?
C2 C3 . 1.499(5) ?
C2 H2A . 0.9700 ?
C2 H2B . 0.9700 ?
C3 N1 . 1.343(5) ?
C3 C5 . 1.387(5) ?
C4 N2 . 1.358(4) ?
C4 C5 . 1.383(4) ?
C4 C7 . 1.476(4) ?
C5 Cl1 . 1.716(3) ?
C6 N2 . 1.465(5) ?
C6 H6A . 0.9600 ?
C6 H6B . 0.9600 ?
C6 H6C . 0.9600 ?
C7 O1 . 1.202(3) ?
C7 N3 . 1.423(4) ?
C8 C15 . 1.356(4) ?
C8 N3 . 1.415(4) ?
C8 C9 . 1.475(4) ?
C9 C14 . 1.387(4) ?
C9 C10 . 1.395(4) ?
C10 C11 . 1.376(5) ?
C10 H10 . 0.9300 ?
C11 C12 . 1.370(6) ?
C11 H11 . 0.9300 ?
C12 C13 . 1.367(5) ?
C12 Cl2 . 1.752(4) ?
C13 C14 . 1.379(5) ?
C13 H13 . 0.9300 ?
C14 H14 . 0.9300 ?
C15 C16 . 1.436(5) ?
C15 C17 . 1.491(5) ?
C16 N4 . 1.139(4) ?
C17 O2 . 1.196(4) ?
C17 O3 . 1.323(4) ?
C20 O4 . 1.197(4) ?
C20 N3 . 1.444(4) ?
C20 C21 . 1.460(5) ?
C21 N6 . 1.353(4) ?
C21 C22 . 1.381(5) ?
C22 C23 . 1.382(6) ?
C22 Cl3 . 1.710(4) ?
C23 N5 . 1.348(5) ?
C23 C24' . 1.484(9) ?
C23 C24 . 1.542(7) ?
C18 C19 . 1.465(10) ?
C18 O3 . 1.475(8) ?
C18 H18A . 0.9700 ?
C18 H18B . 0.9700 ?
C19 H19A . 0.9600 ?
C19 H19B . 0.9600 ?
C19 H19C . 0.9600 ?
C24 C25 . 1.481(7) ?
C24 H24A . 0.9700 ?
C24 H24B . 0.9700 ?
C25 H25A . 0.9600 ?
C25 H25B . 0.9600 ?
C25 H25C . 0.9600 ?
C26 N6 . 1.457(5) ?
C26 H26A . 0.9600 ?
C26 H26B . 0.9600 ?
C26 H26C . 0.9600 ?
N1 N2 . 1.349(4) ?
N5 N6 . 1.345(4) ?
O3 C18' . 1.458(9) ?
C19' C18' . 1.456(10) ?
C19' H19D . 0.9600 ?
C19' H19E . 0.9600 ?
C19' H19F . 0.9600 ?
C18' H18C . 0.9700 ?
C18' H18D . 0.9700 ?
C24' C25' . 1.531(10) ?
C24' H24C . 0.9700 ?
C24' H24D . 0.9700 ?
C25' H25D . 0.9600 ?
C25' H25E . 0.9600 ?
C25' H25F . 0.9600 ?

loop_
_geom_hbond_atom_site_label_D
_geom_hbond_atom_site_label_H
_geom_hbond_atom_site_label_A
_geom_hbond_site_symmetry_A
_geom_hbond_distance_DH
_geom_hbond_distance_HA
_geom_hbond_distance_DA
_geom_hbond_angle_DHA
C13 H13 O2 2_655 0.93 2.59 3.420(5) 148.7

loop_
_geom_torsion_atom_site_label_1
_geom_torsion_atom_site_label_2
_geom_torsion_atom_site_label_3
_geom_torsion_atom_site_label_4
_geom_torsion_site_symmetry_1
_geom_torsion_site_symmetry_2
_geom_torsion_site_symmetry_3
_geom_torsion_site_symmetry_4
_geom_torsion
_geom_torsion_publ_flag
C1 C2 C3 N1 . . . . -107.3(5) ?
C1 C2 C3 C5 . . . . 72.6(6) ?
N2 C4 C5 C3 . . . . 0.2(4) ?
C7 C4 C5 C3 . . . . -176.8(3) ?
N2 C4 C5 Cl1 . . . . 178.8(2) ?
C7 C4 C5 Cl1 . . . . 1.8(6) ?
N1 C3 C5 C4 . . . . -1.2(4) ?
C2 C3 C5 C4 . . . . 178.9(4) ?
N1 C3 C5 Cl1 . . . . -179.8(3) ?
C2 C3 C5 Cl1 . . . . 0.2(6) ?
N2 C4 C7 O1 . . . . -33.8(5) ?
C5 C4 C7 O1 . . . . 142.9(4) ?
N2 C4 C7 N3 . . . . 145.1(3) ?
C5 C4 C7 N3 . . . . -38.2(5) ?
C15 C8 C9 C14 . . . . -51.9(4) ?
N3 C8 C9 C14 . . . . 133.3(3) ?
C15 C8 C9 C10 . . . . 130.3(3) ?
N3 C8 C9 C10 . . . . -44.5(4) ?
C14 C9 C10 C11 . . . . 0.7(5) ?
C8 C9 C10 C11 . . . . 178.5(3) ?
C9 C10 C11 C12 . . . . -1.4(5) ?
C10 C11 C12 C13 . . . . 1.7(6) ?
C10 C11 C12 Cl2 . . . . -178.5(3) ?
C11 C12 C13 C14 . . . . -1.3(6) ?
Cl2 C12 C13 C14 . . . . 178.9(3) ?
C12 C13 C14 C9 . . . . 0.5(5) ?
C10 C9 C14 C13 . . . . -0.2(5) ?
C8 C9 C14 C13 . . . . -178.0(3) ?
N3 C8 C15 C16 . . . . 170.3(3) ?
C9 C8 C15 C16 . . . . -4.3(4) ?
N3 C8 C15 C17 . . . . -9.9(5) ?
C9 C8 C15 C17 . . . . 175.6(3) ?
C8 C15 C17 O2 . . . . -3.5(5) ?
C16 C15 C17 O2 . . . . 176.4(3) ?
C8 C15 C17 O3 . . . . 177.0(3) ?
C16 C15 C17 O3 . . . . -3.1(4) ?
O4 C20 C21 N6 . . . . -27.8(5) ?
N3 C20 C21 N6 . . . . 152.4(3) ?
O4 C20 C21 C22 . . . . 149.1(4) ?
N3 C20 C21 C22 . . . . -30.7(5) ?
N6 C21 C22 C23 . . . . -0.2(4) ?
C20 C21 C22 C23 . . . . -177.4(4) ?
N6 C21 C22 Cl3 . . . . 176.9(3) ?
C20 C21 C22 Cl3 . . . . -0.3(6) ?
C21 C22 C23 N5 . . . . 0.1(6) ?
Cl3 C22 C23 N5 . . . . -177.1(3) ?
C21 C22 C23 C24' . . . . 151.0(8) ?
Cl3 C22 C23 C24' . . . . -26.2(10) ?
C21 C22 C23 C24 . . . . -166.6(5) ?
Cl3 C22 C23 C24 . . . . 16.2(8) ?
N5 C23 C24 C25 . . . . 76.6(8) ?
C22 C23 C24 C25 . . . . -118.3(7) ?
C24' C23 C24 C25 . . . . -12.9(14) ?
C5 C3 N1 N2 . . . . 1.6(4) ?
C2 C3 N1 N2 . . . . -178.4(3) ?
C3 N1 N2 C4 . . . . -1.6(4) ?
C3 N1 N2 C6 . . . . -176.7(3) ?
C5 C4 N2 N1 . . . . 0.8(4) ?
C7 C4 N2 N1 . . . . 178.4(3) ?
C5 C4 N2 C6 . . . . 175.3(4) ?
C7 C4 N2 C6 . . . . -7.1(5) ?
C15 C8 N3 C7 . . . . 149.4(3) ?
C9 C8 N3 C7 . . . . -35.7(4) ?
C15 C8 N3 C20 . . . . -53.3(4) ?
C9 C8 N3 C20 . . . . 121.6(3) ?
O1 C7 N3 C8 . . . . 140.0(3) ?
C4 C7 N3 C8 . . . . -38.9(4) ?
O1 C7 N3 C20 . . . . -17.0(4) ?
C4 C7 N3 C20 . . . . 164.1(3) ?
O4 C20 N3 C8 . . . . -16.6(4) ?
C21 C20 N3 C8 . . . . 163.2(3) ?
O4 C20 N3 C7 . . . . 140.6(3) ?
C21 C20 N3 C7 . . . . -39.6(4) ?
C22 C23 N5 N6 . . . . 0.0(6) ?
C24' C23 N5 N6 . . . . -154.8(7) ?
C24 C23 N5 N6 . . . . 167.5(5) ?
C23 N5 N6 C21 . . . . -0.2(5) ?
C23 N5 N6 C26 . . . . -179.5(4) ?
C22 C21 N6 N5 . . . . 0.2(4) ?
C20 C21 N6 N5 . . . . 178.0(3) ?
C22 C21 N6 C26 . . . . 179.5(4) ?
C20 C21 N6 C26 . . . . -2.8(6) ?
O2 C17 O3 C18' . . . . -14.9(10) ?
C15 C17 O3 C18' . . . . 164.7(9) ?
O2 C17 O3 C18 . . . . 9.9(9) ?
C15 C17 O3 C18 . . . . -170.5(8) ?
C19 C18 O3 C17 . . . . -164.7(12) ?
C19 C18 O3 C18' . . . . -60(4) ?
C17 O3 C18' C19' . . . . 142.5(12) ?
C18 O3 C18' C19' . . . . 56(4) ?
N5 C23 C24' C25' . . . . -103.8(14) ?
C22 C23 C24' C25' . . . . 107.0(14) ?
C24 C23 C24' C25' . . . . 5.7(12) ?
